data_7209063
loop_
_publ_author_name
'Wang, Yan'
'Wang, La-Mei'
'Li, Zhi-Fang'
'Hu, Yang-Yang'
'Li, Guang-Hua'
'Xiao, Li-Na'
'Wang, Tie-gang'
'Zheng, Da-Fang'
'Cui, Xiao-Bing'
'Xu, Ji-Qing'

_publ_section_title
;
 The syntheses, structures and characterizations of a series of frameworks
 constructed from polyoxometalates, metals and organic units
;
_journal_issue 2
_journal_name_full CrystEngComm
_journal_page_first 285
_journal_paper_doi 10.1039/c2ce26477c
_journal_volume 15
_journal_year 2013
_chemical_formula_sum 'C50 H48 Br2 N10 Ni2 O43 Si W12'
_chemical_formula_weight 3988.51
_chemical_name_systematic
;
?
;
_space_group_IT_number 4
_symmetry_cell_setting monoclinic
_symmetry_space_group_name_Hall 'P 2yb'
_symmetry_space_group_name_H-M 'P 1 21 1'
_atom_sites_solution_hydrogens geom
_atom_sites_solution_primary direct
_atom_sites_solution_secondary difmap
_audit_creation_method SHELXL-97
_cell_angle_alpha 90.00
_cell_angle_beta 104.651(4)
_cell_angle_gamma 90.00
_cell_formula_units_Z 2
_cell_length_a 13.2049(9)
_cell_length_b 14.9418(7)
_cell_length_c 20.5766(12)
_cell_measurement_temperature 293(2)
_cell_volume 3927.9(4)
_computing_structure_refinement 'SHELXL-97 (Sheldrick, 1997)'
_computing_structure_solution 'SHELXS-97 (Sheldrick, 1990)'
_diffrn_ambient_temperature 293(2)
_diffrn_measured_fraction_theta_full 0.994
_diffrn_measured_fraction_theta_max 0.994
_diffrn_radiation_monochromator graphite
_diffrn_radiation_source 'fine-focus sealed tube'
_diffrn_radiation_type MoK\a
_diffrn_radiation_wavelength 0.71073
_diffrn_reflns_av_R_equivalents 0.0648
_diffrn_reflns_av_sigmaI/netI 0.1374
_diffrn_reflns_limit_h_max 15
_diffrn_reflns_limit_h_min -17
_diffrn_reflns_limit_k_max 19
_diffrn_reflns_limit_k_min -19
_diffrn_reflns_limit_l_max 27
_diffrn_reflns_limit_l_min -22
_diffrn_reflns_number 28474
_diffrn_reflns_theta_full 28.36
_diffrn_reflns_theta_max 28.36
_diffrn_reflns_theta_min 1.02
_exptl_absorpt_coefficient_mu 19.087
_exptl_absorpt_correction_T_max 0.1246
_exptl_absorpt_correction_T_min 0.0625
_exptl_absorpt_correction_type empirical
_exptl_absorpt_process_details
;
Higashi, T. (1995). Program for Absorption Correction.
Rigaku Corporation, Tokyo, Japan.
;
_exptl_crystal_density_diffrn 3.372
_exptl_crystal_density_method 'not measured'
_exptl_crystal_F_000 3580
_exptl_crystal_size_max 0.33
_exptl_crystal_size_mid 0.26
_exptl_crystal_size_min 0.19
_refine_diff_density_max 7.564
_refine_diff_density_min -4.120
_refine_diff_density_rms 0.510
_refine_ls_abs_structure_details 'Flack H D (1983), Acta Cryst. A39, 876-881'
_refine_ls_abs_structure_Flack 0.50(2)
_refine_ls_extinction_method none
_refine_ls_goodness_of_fit_ref 1.049
_refine_ls_hydrogen_treatment constr
_refine_ls_matrix_type full
_refine_ls_number_parameters 1082
_refine_ls_number_reflns 18944
_refine_ls_number_restraints 344
_refine_ls_restrained_S_all 1.039
_refine_ls_R_factor_all 0.1266
_refine_ls_R_factor_gt 0.0772
_refine_ls_shift/su_max 0.018
_refine_ls_shift/su_mean 0.001
_refine_ls_structure_factor_coef Fsqd
_refine_ls_weighting_details 'calc w=1/[\s^2^(Fo^2^)+(0.1044P)^2^+0.0000P] where P=(Fo^2^+2Fc^2^)/3'
_refine_ls_weighting_scheme calc
_refine_ls_wR_factor_gt 0.1844
_refine_ls_wR_factor_ref 0.2161
_reflns_number_gt 12665
_reflns_number_total 18944
_reflns_threshold_expression >2sigma(I)
_cod_data_source_file c2ce26477c.txt
_cod_data_source_block k_3
_cod_original_sg_symbol_H-M p2(1)
_cod_database_code 7209063

loop_
_symmetry_equiv_pos_as_xyz
'x, y, z'
'-x, y+1/2, -z'

loop_
_atom_site_label
_atom_site_type_symbol
_atom_site_fract_x
_atom_site_fract_y
_atom_site_fract_z
_atom_site_U_iso_or_equiv
_atom_site_adp_type
_atom_site_occupancy
_atom_site_symmetry_multiplicity
_atom_site_calc_flag
_atom_site_refinement_flags
W1 W 0.34059(9) 1.15194(8) 0.66629(6) 0.0253(3) Uani 1 1 d .
W2 W 0.36486(9) 1.16216(8) 0.84743(7) 0.0281(3) Uani 1 1 d .
W3 W 0.17797(9) 0.78685(8) 0.83127(6) 0.0263(3) Uani 1 1 d .
W4 W 0.15497(10) 0.77842(8) 0.66359(6) 0.0291(3) Uani 1 1 d .
W5 W 0.23921(10) 0.96935(9) 0.57700(6) 0.0316(3) Uani 1 1 d .
W6 W 0.08335(11) 1.10469(8) 0.63948(6) 0.0311(3) Uani 1 1 d .
W7 W 0.28743(10) 0.98590(9) 0.92793(6) 0.0320(3) Uani 1 1 d .
W8 W 0.45844(11) 0.83940(8) 0.86096(6) 0.0296(3) Uani 1 1 d .
W9 W -0.00363(10) 0.91425(8) 0.72415(6) 0.0294(3) Uani 1 1 d .
W10 W 0.43412(11) 0.83486(8) 0.69410(6) 0.0311(3) Uani 1 1 d .
W11 W 0.53590(10) 1.01514(8) 0.78212(6) 0.0268(3) Uani 1 1 d .
W12 W 0.11090(11) 1.11118(8) 0.82196(6) 0.0302(3) Uani 1 1 d .
Ni1 Ni 0.5624(3) 0.6292(2) 0.64461(16) 0.0197(7) Uani 1 1 d .
Ni2 Ni -0.0611(3) 0.3027(2) 0.85327(16) 0.0204(7) Uani 1 1 d .
Br1 Br 0.6497(5) 0.4893(4) 0.6353(3) 0.0849(15) Uani 1 1 d .
Br2 Br -0.1530(5) 0.4420(4) 0.8618(3) 0.0797(15) Uani 1 1 d .
Si1 Si 0.2651(5) 0.9708(5) 0.7531(3) 0.0050(10) Uani 1 1 d U
O1 O 0.3837(14) 0.9314(12) 0.7667(9) 0.019(4) Uani 1 1 d U
O2 O 0.2598(15) 1.0340(14) 0.8164(10) 0.027(5) Uani 1 1 d .
O3 O 0.1839(15) 0.8918(13) 0.7470(9) 0.024(4) Uani 1 1 d U
O4 O 0.2428(14) 1.0297(12) 0.6836(9) 0.022(4) Uani 1 1 d .
O5 O 0.562(2) 0.9256(14) 0.8529(10) 0.045(6) Uani 1 1 d .
O6 O 0.3673(15) 1.0985(13) 0.9289(9) 0.027(4) Uani 1 1 d .
O7 O 0.2066(19) 0.8828(17) 0.8900(10) 0.044(6) Uani 1 1 d .
O8 O -0.1300(19) 0.9077(17) 0.7081(12) 0.047(6) Uani 1 1 d U
O9 O 0.4058(15) 0.9227(14) 0.9131(10) 0.030(5) Uani 1 1 d U
O10 O 0.1674(17) 0.8724(15) 0.6031(11) 0.038(5) Uani 1 1 d U
O11 O 0.401(2) 1.2441(16) 0.6409(12) 0.050(7) Uani 1 1 d .
O12 O 0.1956(16) 1.1834(15) 0.6351(11) 0.035(5) Uani 1 1 d U
O13 O 0.116(2) 0.6918(16) 0.6109(15) 0.064(8) Uani 1 1 d .
O14 O 0.3105(15) 0.7787(12) 0.6888(10) 0.029(5) Uani 1 1 d .
O15 O 0.5297(16) 0.7716(18) 0.9178(13) 0.048(6) Uani 1 1 d .
O16 O 0.0195(16) 0.9996(14) 0.6621(10) 0.031(5) Uani 1 1 d .
O17 O 0.3249(16) 1.0754(15) 0.5878(9) 0.033(5) Uani 1 1 d .
O18 O 0.4755(13) 1.0899(14) 0.8358(9) 0.023(4) Uani 1 1 d .
O19 O 0.3429(16) 1.1899(15) 0.7564(11) 0.034(5) Uani 1 1 d U
O20 O 0.6634(17) 1.0578(15) 0.7979(11) 0.035(5) Uani 1 1 d U
O21 O 0.1648(17) 1.0595(14) 0.9109(11) 0.035(5) Uani 1 1 d .
O22 O 0.4599(17) 1.0876(15) 0.7059(11) 0.035(5) Uani 1 1 d .
O23 O 0.1027(17) 1.1404(15) 0.7295(9) 0.035(5) Uani 1 1 d .
O24 O 0.5439(17) 0.9232(16) 0.7194(11) 0.041(5) Uani 1 1 d U
O25 O 0.0376(19) 1.0084(14) 0.7912(10) 0.039(6) Uani 1 1 d .
O26 O -0.0214(16) 1.1667(17) 0.5934(14) 0.052(7) Uani 1 1 d .
O27 O 0.429(2) 1.2530(19) 0.8840(14) 0.065(8) Uani 1 1 d .
O28 O 0.0231(13) 1.1822(12) 0.8408(9) 0.018(4) Uani 1 1 d U
O29 O 0.0386(15) 0.8330(14) 0.7923(9) 0.028(4) Uani 1 1 d U
O30 O 0.0231(15) 0.8244(14) 0.6645(10) 0.029(5) Uani 1 1 d U
O31 O 0.4907(14) 0.7590(13) 0.6511(9) 0.023(4) Uani 1 1 d U
O32 O 0.3308(15) 0.7801(15) 0.8446(10) 0.033(5) Uani 1 1 d U
O33 O 0.3673(19) 0.9123(15) 0.6250(11) 0.041(6) Uani 1 1 d .
O34 O 0.1216(17) 1.0413(14) 0.5689(11) 0.034(5) Uani 1 1 d .
O35 O 0.303(2) 0.9735(19) 1.0132(12) 0.055(7) Uani 1 1 d .
O36 O 0.160(2) 0.7064(17) 0.8840(12) 0.050(7) Uani 1 1 d .
O37 O 0.1641(16) 0.7222(15) 0.7494(11) 0.036(5) Uani 1 1 d .
O38 O 0.4866(14) 0.7847(14) 0.7843(9) 0.027(4) Uani 1 1 d U
O39 O 0.2239(14) 1.1963(13) 0.8432(11) 0.028(5) Uani 1 1 d .
O40 O 0.230(2) 0.9461(14) 0.4975(11) 0.041(6) Uani 1 1 d .
N1 N 0.972(3) 0.961(2) 0.4373(16) 0.057(9) Uani 1 1 d U
N2 N 0.652(2) 0.7025(18) 0.5879(13) 0.031(6) Uani 1 1 d U
N3 N 0.0398(17) 0.3689(15) 0.8088(11) 0.019(5) Uani 1 1 d U
N4 N 0.4570(16) 0.5613(15) 0.6908(11) 0.017(4) Uani 1 1 d U
N5 N -0.1485(16) 0.2248(13) 0.9030(10) 0.013(4) Uani 1 1 d U
N6 N -0.456(2) -0.023(3) 1.0711(16) 0.055(9) Uani 1 1 d .
N7 N 0.1553(19) 0.7612(18) 0.2383(12) 0.031(6) Uani 1 1 d U
N8 N 0.4483(19) 0.6188(16) 0.5531(11) 0.026(5) Uani 1 1 d .
N9 N 0.9546(18) 0.8216(17) 1.0503(12) 0.028(5) Uani 1 1 d U
N10 N 0.6625(18) 0.6677(17) 0.7338(12) 0.027(5) Uani 1 1 d U
C1 C 0.898(4) 1.005(3) 0.4658(19) 0.061(12) Uani 1 1 d U
H1A H 0.8925 1.0673 0.4655 0.073 Uiso 1 1 calc R
C2 C 0.836(3) 0.953(2) 0.4935(16) 0.036(7) Uani 1 1 d U
H2A H 0.7817 0.9809 0.5070 0.043 Uiso 1 1 calc R
C3 C 0.848(2) 0.868(2) 0.5025(14) 0.032(8) Uani 1 1 d .
C4 C 0.781(2) 0.8069(18) 0.5353(13) 0.021(6) Uani 1 1 d U
C5 C 0.681(2) 0.823(2) 0.5224(16) 0.037(7) Uani 1 1 d U
H5A H 0.6537 0.8697 0.4933 0.044 Uiso 1 1 calc R
C6 C 0.617(3) 0.775(3) 0.5497(18) 0.049(10) Uani 1 1 d .
H6A H 0.5469 0.7922 0.5423 0.058 Uiso 1 1 calc R
C7 C 0.755(2) 0.683(2) 0.5978(16) 0.034(7) Uani 1 1 d U
H7A H 0.7824 0.6337 0.6234 0.040 Uiso 1 1 calc R
C8 C 0.822(3) 0.736(2) 0.5707(18) 0.043(8) Uani 1 1 d U
H8A H 0.8920 0.7215 0.5774 0.052 Uiso 1 1 calc R
C9 C 0.928(3) 0.823(2) 0.4757(16) 0.040(8) Uani 1 1 d U
H9A H 0.9358 0.7612 0.4795 0.047 Uiso 1 1 calc R
C10 C 0.988(3) 0.867(3) 0.4475(19) 0.049(9) Uani 1 1 d U
H10A H 1.0413 0.8380 0.4336 0.059 Uiso 1 1 calc R
C11 C 0.089(2) 0.4474(18) 0.8339(13) 0.020(6) Uani 1 1 d U
H11A H 0.0676 0.4744 0.8690 0.024 Uiso 1 1 calc R
C12 C 0.166(3) 0.489(3) 0.8121(17) 0.040(8) Uani 1 1 d U
H12A H 0.1916 0.5444 0.8299 0.048 Uiso 1 1 calc R
C13 C 0.208(2) 0.4470(19) 0.7608(14) 0.023(6) Uani 1 1 d .
C14 C 0.294(2) 0.489(2) 0.7356(14) 0.025(6) Uani 1 1 d U
C15 C 0.348(3) 0.558(2) 0.7636(17) 0.037(8) Uani 1 1 d U
H15A H 0.3349 0.5798 0.8033 0.044 Uiso 1 1 calc R
C16 C 0.420(2) 0.601(2) 0.7390(13) 0.025(6) Uani 1 1 d U
H16A H 0.4446 0.6575 0.7551 0.030 Uiso 1 1 calc R
C17 C 0.402(3) 0.484(3) 0.663(2) 0.052(9) Uani 1 1 d U
H17A H 0.4212 0.4573 0.6267 0.062 Uiso 1 1 calc R
C18 C 0.329(2) 0.450(2) 0.6829(14) 0.025(6) Uani 1 1 d U
H18A H 0.2975 0.3983 0.6627 0.030 Uiso 1 1 calc R
C19 C 0.144(2) 0.368(2) 0.7295(14) 0.026(6) Uani 1 1 d U
H19A H 0.1590 0.3393 0.6929 0.032 Uiso 1 1 calc R
C20 C 0.064(2) 0.337(2) 0.7537(13) 0.026(6) Uani 1 1 d U
H20A H 0.0229 0.2907 0.7306 0.032 Uiso 1 1 calc R
C21 C -0.247(3) 0.242(2) 0.8973(14) 0.036(8) Uani 1 1 d .
H21A H -0.2763 0.2900 0.8705 0.043 Uiso 1 1 calc R
C22 C -0.312(2) 0.194(2) 0.9285(15) 0.030(7) Uani 1 1 d U
H22A H -0.3811 0.2109 0.9226 0.036 Uiso 1 1 calc R
C23 C -0.275(2) 0.122(2) 0.9673(14) 0.028(6) Uani 1 1 d U
C24 C -0.337(2) 0.0738(19) 1.0028(14) 0.021(6) Uani 1 1 d U
C25 C -0.409(3) 0.116(3) 1.0300(16) 0.039(8) Uani 1 1 d U
H25A H -0.4200 0.1770 1.0255 0.047 Uiso 1 1 calc R
C26 C -0.466(3) 0.062(3) 1.066(2) 0.054(11) Uani 1 1 d .
H26A H -0.5133 0.0901 1.0858 0.065 Uiso 1 1 calc R
C27 C -0.396(3) -0.068(3) 1.041(2) 0.052(10) Uani 1 1 d U
H27A H -0.3961 -0.1300 1.0431 0.063 Uiso 1 1 calc R
C28 C -0.329(3) -0.025(2) 1.0051(15) 0.044(9) Uani 1 1 d .
H28A H -0.2853 -0.0572 0.9848 0.052 Uiso 1 1 calc R
C29 C -0.168(2) 0.101(2) 0.9710(14) 0.028(6) Uani 1 1 d U
H29A H -0.1384 0.0499 0.9945 0.033 Uiso 1 1 calc R
C30 C -0.108(3) 0.152(2) 0.9417(15) 0.035(7) Uani 1 1 d .
H30A H -0.0381 0.1373 0.9477 0.042 Uiso 1 1 calc R
C31 C 0.184(2) 0.6740(18) 0.2450(13) 0.021(6) Uani 1 1 d U
H31A H 0.1699 0.6381 0.2069 0.025 Uiso 1 1 calc R
C32 C 0.235(3) 0.635(2) 0.3073(14) 0.041(8) Uani 1 1 d .
H32A H 0.2524 0.5750 0.3110 0.049 Uiso 1 1 calc R
C33 C 0.258(2) 0.693(2) 0.3641(15) 0.029(6) Uani 1 1 d U
C34 C 0.328(2) 0.661(2) 0.4300(15) 0.032(7) Uani 1 1 d .
C35 C 0.416(2) 0.612(2) 0.4342(14) 0.025(6) Uani 1 1 d U
H35A H 0.4339 0.5892 0.3966 0.030 Uiso 1 1 calc R
C36 C 0.477(2) 0.599(2) 0.4993(14) 0.023(6) Uani 1 1 d U
H36A H 0.5435 0.5734 0.5045 0.028 Uiso 1 1 calc R
C37 C 0.360(2) 0.652(2) 0.5481(14) 0.024(6) Uani 1 1 d U
H37A H 0.3371 0.6576 0.5873 0.029 Uiso 1 1 calc R
C38 C 0.288(3) 0.684(2) 0.4854(15) 0.037(8) Uani 1 1 d .
H38A H 0.2260 0.7147 0.4827 0.045 Uiso 1 1 calc R
C39 C 0.231(2) 0.782(2) 0.3565(12) 0.023(6) Uani 1 1 d .
H39A H 0.2452 0.8208 0.3931 0.028 Uiso 1 1 calc R
C40 C 0.182(2) 0.812(2) 0.2925(14) 0.029(7) Uani 1 1 d .
H40A H 0.1660 0.8731 0.2873 0.035 Uiso 1 1 calc R
C41 C 0.859(2) 0.785(2) 1.0432(15) 0.032(7) Uani 1 1 d .
H41A H 0.8361 0.7774 1.0819 0.038 Uiso 1 1 calc R
C42 C 0.793(2) 0.759(2) 0.9841(13) 0.029(7) Uani 1 1 d .
H42A H 0.7287 0.7322 0.9815 0.035 Uiso 1 1 calc R
C43 C 0.832(2) 0.776(2) 0.9270(13) 0.023(6) Uani 1 1 d U
C44 C 0.774(2) 0.7382(19) 0.8575(13) 0.022(6) Uani 1 1 d U
C45 C 0.731(2) 0.650(2) 0.8515(15) 0.028(6) Uani 1 1 d U
H45A H 0.7415 0.6124 0.8887 0.034 Uiso 1 1 calc R
C46 C 0.676(2) 0.621(2) 0.7898(14) 0.025(6) Uani 1 1 d U
H46A H 0.6455 0.5649 0.7870 0.030 Uiso 1 1 calc R
C47 C 0.705(2) 0.755(2) 0.7428(15) 0.028(6) Uani 1 1 d U
H47A H 0.6952 0.7893 0.7041 0.034 Uiso 1 1 calc R
C48 C 0.755(2) 0.793(2) 0.7972(13) 0.024(6) Uani 1 1 d U
H48A H 0.7772 0.8516 0.7981 0.029 Uiso 1 1 calc R
C49 C 0.925(2) 0.8153(17) 0.9308(13) 0.021(6) Uani 1 1 d .
H49A H 0.9495 0.8250 0.8927 0.026 Uiso 1 1 calc R
C50 C 0.985(2) 0.842(2) 0.9961(15) 0.031(6) Uani 1 1 d U
H50A H 1.0464 0.8743 1.0002 0.037 Uiso 1 1 calc R
OW1 O 0.421(2) 0.9307(17) 1.1488(13) 0.050(7) Uani 1 1 d .
OW2 O 0.085(4) 0.018(4) 1.3589(17) 0.17(3) Uani 1 1 d .
OW3 O 0.416(2) 0.8377(19) 1.2609(12) 0.067(8) Uani 1 1 d .

loop_
_atom_site_aniso_label
_atom_site_aniso_U_11
_atom_site_aniso_U_22
_atom_site_aniso_U_33
_atom_site_aniso_U_23
_atom_site_aniso_U_13
_atom_site_aniso_U_12
W1 0.0305(6) 0.0211(6) 0.0249(6) 0.0041(5) 0.0081(5) 0.0007(5)
W2 0.0270(6) 0.0219(6) 0.0393(7) -0.0084(5) 0.0156(5) -0.0027(5)
W3 0.0318(6) 0.0204(6) 0.0270(6) 0.0053(5) 0.0079(5) -0.0007(5)
W4 0.0341(7) 0.0211(6) 0.0350(7) -0.0056(5) 0.0138(5) -0.0020(5)
W5 0.0420(7) 0.0384(8) 0.0165(5) 0.0039(5) 0.0112(5) 0.0135(6)
W6 0.0532(8) 0.0226(6) 0.0182(5) 0.0034(5) 0.0102(5) 0.0109(6)
W7 0.0385(7) 0.0431(8) 0.0166(5) 0.0042(5) 0.0108(5) 0.0152(6)
W8 0.0482(8) 0.0211(6) 0.0188(5) 0.0001(5) 0.0071(5) 0.0075(6)
W9 0.0406(7) 0.0221(6) 0.0287(6) -0.0044(5) 0.0144(5) -0.0087(5)
W10 0.0499(8) 0.0199(6) 0.0305(6) -0.0015(5) 0.0228(6) 0.0074(6)
W11 0.0396(7) 0.0186(6) 0.0265(6) -0.0073(5) 0.0164(5) -0.0068(5)
W12 0.0459(8) 0.0213(6) 0.0305(6) 0.0005(5) 0.0232(6) 0.0067(6)
Ni1 0.0312(19) 0.0149(18) 0.0119(15) 0.0005(12) 0.0036(14) 0.0001(14)
Ni2 0.0282(18) 0.0188(19) 0.0134(15) 0.0019(13) 0.0037(14) 0.0037(14)
Br1 0.099(4) 0.069(3) 0.090(4) -0.001(3) 0.029(3) 0.010(3)
Br2 0.102(4) 0.066(3) 0.078(3) 0.016(3) 0.035(3) 0.015(3)
Si1 0.0051(13) 0.0046(13) 0.0055(12) -0.0009(9) 0.0016(9) -0.0005(9)
O1 0.019(4) 0.019(4) 0.019(4) -0.0001(10) 0.0046(14) 0.0000(10)
O2 0.023(10) 0.037(12) 0.029(10) 0.014(9) 0.019(9) 0.007(9)
O3 0.025(4) 0.025(4) 0.024(4) -0.0003(10) 0.0063(14) 0.0001(10)
O4 0.027(10) 0.015(9) 0.018(9) 0.002(7) -0.011(8) 0.005(8)
O5 0.10(2) 0.022(12) 0.016(10) 0.005(9) 0.021(11) 0.007(13)
O6 0.033(11) 0.023(10) 0.025(10) -0.014(8) 0.003(8) 0.008(9)
O7 0.067(17) 0.057(16) 0.012(9) 0.009(10) 0.016(10) 0.025(13)
O8 0.047(6) 0.046(6) 0.047(6) 0.0000(10) 0.0119(18) 0.0002(10)
O9 0.030(5) 0.030(5) 0.030(5) -0.0002(10) 0.0078(15) 0.0003(10)
O10 0.038(5) 0.038(5) 0.038(5) 0.0002(10) 0.0097(16) -0.0001(10)
O11 0.072(18) 0.039(15) 0.054(16) 0.021(12) 0.045(14) 0.001(13)
O12 0.035(5) 0.036(5) 0.035(5) -0.0001(10) 0.0090(16) 0.0002(10)
O13 0.10(2) 0.024(13) 0.08(2) -0.019(13) 0.031(18) 0.012(14)
O14 0.038(11) 0.005(9) 0.049(13) -0.002(9) 0.018(10) -0.002(9)
O15 0.027(11) 0.061(18) 0.061(16) -0.002(14) 0.021(11) 0.015(12)
O16 0.045(12) 0.026(11) 0.026(10) -0.003(9) 0.018(9) -0.006(10)
O17 0.032(12) 0.049(14) 0.015(10) -0.002(9) 0.000(9) 0.008(10)
O18 0.011(9) 0.038(12) 0.024(10) -0.001(9) 0.009(8) 0.012(8)
O19 0.034(5) 0.034(5) 0.034(5) -0.0003(10) 0.0087(16) 0.0001(10)
O20 0.035(5) 0.035(5) 0.035(5) 0.0001(10) 0.0088(16) 0.0000(10)
O21 0.036(12) 0.032(12) 0.047(13) 0.003(10) 0.029(11) 0.007(10)
O22 0.043(13) 0.035(13) 0.036(12) -0.017(10) 0.023(10) -0.002(10)
O23 0.042(12) 0.045(14) 0.018(10) 0.003(9) 0.010(9) 0.005(11)
O24 0.041(6) 0.041(6) 0.041(6) -0.0002(10) 0.0103(17) 0.0000(10)
O25 0.064(15) 0.028(12) 0.032(11) -0.004(9) 0.024(11) -0.027(11)
O26 0.024(11) 0.043(15) 0.09(2) 0.031(15) 0.017(12) 0.019(11)
O27 0.076(19) 0.059(18) 0.057(17) -0.041(15) 0.013(15) 0.009(15)
O28 0.018(4) 0.018(4) 0.018(4) -0.0001(10) 0.0045(14) 0.0003(10)
O29 0.028(4) 0.028(4) 0.027(4) -0.0004(10) 0.0070(15) 0.0001(10)
O30 0.029(5) 0.029(5) 0.029(5) -0.0004(10) 0.0073(15) -0.0001(10)
O31 0.023(4) 0.023(4) 0.023(4) -0.0002(10) 0.0059(14) 0.0001(10)
O32 0.033(5) 0.033(5) 0.033(5) 0.0000(10) 0.0081(15) 0.0001(10)
O33 0.064(16) 0.030(12) 0.037(12) -0.008(10) 0.028(12) -0.026(12)
O34 0.041(13) 0.028(12) 0.037(12) -0.006(10) 0.016(10) -0.004(10)
O35 0.071(18) 0.064(18) 0.033(13) -0.013(13) 0.021(12) -0.002(16)
O36 0.078(19) 0.043(15) 0.040(14) 0.001(11) 0.033(14) -0.001(14)
O37 0.027(12) 0.037(13) 0.045(13) 0.006(10) 0.011(10) 0.014(10)
O38 0.028(4) 0.027(4) 0.027(4) 0.0002(10) 0.0071(14) -0.0002(10)
O39 0.012(9) 0.022(10) 0.052(13) 0.000(9) 0.012(9) -0.008(8)
O40 0.077(18) 0.022(11) 0.030(12) -0.003(9) 0.025(12) 0.004(11)
N1 0.06(2) 0.06(2) 0.047(19) -0.002(17) 0.017(16) -0.029(17)
N2 0.031(6) 0.031(6) 0.031(6) -0.0001(10) 0.0078(17) 0.0000(10)
N3 0.019(5) 0.019(5) 0.019(5) -0.0001(10) 0.0048(15) 0.0001(10)
N4 0.017(5) 0.017(5) 0.017(5) 0.0002(10) 0.0045(15) -0.0002(10)
N5 0.013(4) 0.013(4) 0.013(4) 0.0003(10) 0.0034(14) -0.0001(10)
N6 0.028(15) 0.08(3) 0.050(19) -0.005(19) 0.001(14) -0.003(17)
N7 0.031(6) 0.031(6) 0.031(6) 0.0002(10) 0.0078(17) 0.0002(10)
N8 0.041(14) 0.020(12) 0.015(10) -0.001(9) 0.006(10) -0.010(11)
N9 0.028(6) 0.028(6) 0.028(6) 0.0001(10) 0.0070(17) 0.0000(10)
N10 0.027(5) 0.027(5) 0.027(5) 0.0000(10) 0.0067(17) 0.0000(10)
C1 0.10(3) 0.05(2) 0.05(2) -0.003(19) 0.05(2) -0.02(2)
C2 0.036(7) 0.036(7) 0.036(7) 0.0001(10) 0.009(2) 0.0001(10)
C3 0.024(15) 0.05(2) 0.021(14) -0.003(13) 0.006(12) -0.024(14)
C4 0.021(6) 0.021(6) 0.021(6) -0.0002(10) 0.0053(17) -0.0002(10)
C5 0.037(7) 0.037(7) 0.037(7) 0.0003(10) 0.009(2) 0.0000(10)
C6 0.031(17) 0.05(2) 0.06(2) 0.005(19) -0.005(16) 0.029(17)
C7 0.034(7) 0.034(7) 0.034(7) 0.0001(10) 0.009(2) 0.0000(10)
C8 0.043(8) 0.043(8) 0.043(8) 0.0000(10) 0.011(2) -0.0001(10)
C9 0.040(8) 0.040(8) 0.040(8) 0.0000(10) 0.010(2) -0.0002(10)
C10 0.049(9) 0.049(9) 0.049(9) -0.0001(10) 0.012(2) -0.0001(10)
C11 0.020(6) 0.020(6) 0.020(6) -0.0002(10) 0.0051(17) -0.0001(10)
C12 0.040(8) 0.040(8) 0.040(8) 0.0000(10) 0.010(2) -0.0001(10)
C13 0.019(13) 0.025(15) 0.023(13) 0.005(11) 0.005(11) -0.004(11)
C14 0.025(6) 0.025(6) 0.025(6) 0.0001(10) 0.0063(18) 0.0002(10)
C15 0.037(8) 0.037(8) 0.037(8) -0.0001(10) 0.009(2) -0.0001(10)
C16 0.025(6) 0.025(6) 0.025(6) -0.0001(10) 0.0063(18) -0.0002(10)
C17 0.052(9) 0.052(9) 0.052(9) 0.0000(10) 0.013(3) 0.0000(10)
C18 0.025(6) 0.025(6) 0.025(6) -0.0001(10) 0.0067(18) -0.0002(10)
C19 0.026(6) 0.026(6) 0.026(6) -0.0001(10) 0.0067(18) -0.0001(10)
C20 0.026(6) 0.026(6) 0.026(6) -0.0001(10) 0.0067(18) -0.0001(10)
C21 0.05(2) 0.033(18) 0.021(15) 0.017(13) 0.005(14) 0.010(15)
C22 0.030(7) 0.030(7) 0.030(7) 0.0001(10) 0.0075(19) 0.0000(10)
C23 0.028(6) 0.027(6) 0.028(6) -0.0001(10) 0.0070(19) -0.0001(10)
C24 0.021(6) 0.021(6) 0.021(6) -0.0001(10) 0.0053(17) 0.0001(10)
C25 0.039(8) 0.040(8) 0.040(8) 0.0000(10) 0.010(2) 0.0000(10)
C26 0.06(3) 0.05(3) 0.06(3) 0.00(2) 0.03(2) 0.02(2)
C27 0.052(10) 0.052(10) 0.052(10) 0.0001(10) 0.013(3) -0.0001(10)
C28 0.09(3) 0.021(16) 0.031(16) 0.003(14) 0.031(17) -0.015(18)
C29 0.028(6) 0.027(6) 0.028(6) 0.0001(10) 0.0070(18) 0.0001(10)
C30 0.06(2) 0.023(16) 0.031(16) 0.010(13) 0.030(15) 0.006(15)
C31 0.021(6) 0.021(6) 0.021(6) -0.0002(10) 0.0051(17) -0.0001(10)
C32 0.07(2) 0.033(19) 0.018(14) 0.000(12) 0.004(15) 0.004(16)
C33 0.029(7) 0.029(7) 0.029(7) 0.0001(10) 0.0072(19) 0.0000(10)
C34 0.037(17) 0.029(17) 0.033(16) -0.016(14) 0.012(13) -0.003(14)
C35 0.025(6) 0.025(6) 0.025(6) -0.0002(10) 0.0064(18) 0.0001(10)
C36 0.023(6) 0.023(6) 0.023(6) -0.0001(10) 0.0057(18) 0.0001(10)
C37 0.024(6) 0.024(6) 0.024(6) -0.0001(10) 0.0060(17) -0.0001(10)
C38 0.06(2) 0.033(19) 0.022(15) 0.015(13) 0.020(15) 0.016(16)
C39 0.023(13) 0.036(16) 0.009(11) -0.001(11) -0.001(10) 0.000(13)
C40 0.029(16) 0.031(17) 0.025(14) -0.008(12) 0.004(12) -0.009(13)
C41 0.036(16) 0.030(17) 0.027(15) -0.001(13) 0.004(13) 0.001(14)
C42 0.014(13) 0.05(2) 0.016(13) 0.015(13) -0.006(11) -0.009(13)
C43 0.023(6) 0.023(6) 0.023(6) 0.0002(10) 0.0056(17) 0.0000(10)
C44 0.022(6) 0.022(6) 0.022(6) -0.0001(10) 0.0054(17) 0.0001(10)
C45 0.028(6) 0.028(6) 0.028(6) 0.0002(10) 0.0070(19) 0.0000(10)
C46 0.025(6) 0.025(6) 0.025(6) 0.0002(10) 0.0064(18) 0.0000(10)
C47 0.028(6) 0.028(6) 0.028(6) 0.0000(10) 0.0068(19) -0.0001(10)
C48 0.024(6) 0.024(6) 0.024(6) -0.0001(10) 0.0062(18) -0.0001(10)
C49 0.029(15) 0.018(14) 0.018(12) 0.003(10) 0.008(11) -0.012(11)
C50 0.031(7) 0.031(7) 0.031(7) 0.0001(10) 0.0079(19) -0.0001(10)
OW1 0.062(17) 0.045(15) 0.054(16) 0.003(12) 0.035(13) 0.002(13)
OW2 0.18(4) 0.29(6) 0.06(2) -0.06(3) 0.06(3) -0.20(5)
OW3 0.11(2) 0.056(18) 0.034(13) 0.005(13) 0.026(15) -0.015(18)

loop_
_atom_type_symbol
_atom_type_description
_atom_type_scat_dispersion_real
_atom_type_scat_dispersion_imag
_atom_type_scat_source
C C 0.0033 0.0016 'International Tables Vol C Tables 4.2.6.8 and 6.1.1.4'
H H 0.0000 0.0000 'International Tables Vol C Tables 4.2.6.8 and 6.1.1.4'
Br Br -0.2901 2.4595 'International Tables Vol C Tables 4.2.6.8 and 6.1.1.4'
N N 0.0061 0.0033 'International Tables Vol C Tables 4.2.6.8 and 6.1.1.4'
Ni Ni 0.3393 1.1124 'International Tables Vol C Tables 4.2.6.8 and 6.1.1.4'
O O 0.0106 0.0060 'International Tables Vol C Tables 4.2.6.8 and 6.1.1.4'
Si Si 0.0817 0.0704 'International Tables Vol C Tables 4.2.6.8 and 6.1.1.4'
W W -0.8490 6.8722 'International Tables Vol C Tables 4.2.6.8 and 6.1.1.4'

loop_
_geom_angle_atom_site_label_1
_geom_angle_atom_site_label_2
_geom_angle_atom_site_label_3
_geom_angle
_geom_angle_site_symmetry_1
_geom_angle_site_symmetry_3
O11 W1 O22 98.2(11) . .
O11 W1 O12 101.4(11) . .
O22 W1 O12 160.4(10) . .
O11 W1 O19 99.1(11) . .
O22 W1 O19 85.7(9) . .
O12 W1 O19 91.2(9) . .
O11 W1 O17 100.2(11) . .
O22 W1 O17 87.7(8) . .
O12 W1 O17 88.8(9) . .
O19 W1 O17 160.3(9) . .
O11 W1 O4 171.0(10) . .
O22 W1 O4 88.2(8) . .
O12 W1 O4 72.3(8) . .
O19 W1 O4 87.6(8) . .
O17 W1 O4 73.6(8) . .
O27 W2 O19 101.7(13) . .
O27 W2 O18 101.5(11) . .
O19 W2 O18 85.9(9) . .
O27 W2 O39 100.6(11) . .
O19 W2 O39 89.6(9) . .
O18 W2 O39 158.0(8) . .
O27 W2 O6 96.6(12) . .
O19 W2 O6 161.6(9) . .
O18 W2 O6 89.1(8) . .
O39 W2 O6 88.5(9) . .
O27 W2 O2 167.8(11) . .
O19 W2 O2 88.7(8) . .
O18 W2 O2 85.5(8) . .
O39 W2 O2 72.8(7) . .
O6 W2 O2 73.3(7) . .
O36 W3 O7 99.9(11) . .
O36 W3 O37 102.1(11) . .
O7 W3 O37 157.7(10) . .
O36 W3 O29 104.4(11) . .
O7 W3 O29 90.6(9) . .
O37 W3 O29 86.9(8) . .
O36 W3 O32 100.3(12) . .
O7 W3 O32 85.2(10) . .
O37 W3 O32 87.9(9) . .
O29 W3 O32 155.2(9) . .
O36 W3 O3 172.5(11) . .
O7 W3 O3 85.7(8) . .
O37 W3 O3 72.6(8) . .
O29 W3 O3 70.3(8) . .
O32 W3 O3 85.0(8) . .
O13 W4 O30 98.9(12) . .
O13 W4 O10 102.0(12) . .
O30 W4 O10 88.3(9) . .
O13 W4 O37 101.1(12) . .
O30 W4 O37 89.6(8) . .
O10 W4 O37 156.8(10) . .
O13 W4 O14 107.3(11) . .
O30 W4 O14 153.8(8) . .
O10 W4 O14 85.1(9) . .
O37 W4 O14 86.6(8) . .
O13 W4 O3 169.1(11) . .
O30 W4 O3 73.2(8) . .
O10 W4 O3 85.5(8) . .
O37 W4 O3 71.8(8) . .
O14 W4 O3 81.0(7) . .
O40 W5 O34 100.6(11) . .
O40 W5 O10 101.9(11) . .
O34 W5 O10 90.0(10) . .
O40 W5 O33 104.4(11) . .
O34 W5 O33 154.9(9) . .
O10 W5 O33 87.4(9) . .
O40 W5 O17 100.4(10) . .
O34 W5 O17 89.3(9) . .
O10 W5 O17 157.4(9) . .
O33 W5 O17 83.7(9) . .
O40 W5 O4 169.4(9) . .
O34 W5 O4 71.5(8) . .
O10 W5 O4 85.5(8) . .
O33 W5 O4 83.3(8) . .
O17 W5 O4 72.8(7) . .
O26 W6 O23 106.1(12) . .
O26 W6 O16 103.5(10) . .
O23 W6 O16 87.2(9) . .
O26 W6 O34 100.2(12) . .
O23 W6 O34 153.5(9) . .
O16 W6 O34 89.7(9) . .
O26 W6 O12 99.6(10) . .
O23 W6 O12 87.6(9) . .
O16 W6 O12 156.9(9) . .
O34 W6 O12 84.9(9) . .
O26 W6 O4 167.6(10) . .
O23 W6 O4 82.5(8) . .
O16 W6 O4 85.5(8) . .
O34 W6 O4 71.0(8) . .
O12 W6 O4 71.5(8) . .
O35 W7 O21 97.3(11) . .
O35 W7 O9 102.4(11) . .
O21 W7 O9 160.1(9) . .
O35 W7 O7 103.9(11) . .
O21 W7 O7 91.7(10) . .
O9 W7 O7 86.1(9) . .
O35 W7 O6 98.8(11) . .
O21 W7 O6 86.4(9) . .
O9 W7 O6 88.1(8) . .
O7 W7 O6 157.3(8) . .
O35 W7 O2 168.1(11) . .
O21 W7 O2 74.3(8) . .
O9 W7 O2 85.8(8) . .
O7 W7 O2 85.1(8) . .
O6 W7 O2 72.6(7) . .
O15 W8 O32 99.5(11) . .
O15 W8 O9 103.2(10) . .
O32 W8 O9 88.3(9) . .
O15 W8 O38 97.4(10) . .
O32 W8 O38 90.2(9) . .
O9 W8 O38 159.4(8) . .
O15 W8 O5 100.7(11) . .
O32 W8 O5 159.8(9) . .
O9 W8 O5 88.7(9) . .
O38 W8 O5 85.6(9) . .
O15 W8 O1 167.8(9) . .
O32 W8 O1 87.6(8) . .
O9 W8 O1 86.9(8) . .
O38 W8 O1 72.5(7) . .
O5 W8 O1 72.3(8) . .
O8 W9 O29 102.4(11) . .
O8 W9 O16 103.8(11) . .
O29 W9 O16 153.8(9) . .
O8 W9 O30 100.1(11) . .
O29 W9 O30 87.5(9) . .
O16 W9 O30 87.3(8) . .
O8 W9 O25 106.1(11) . .
O29 W9 O25 87.7(9) . .
O16 W9 O25 85.8(8) . .
O30 W9 O25 153.8(9) . .
O8 W9 O3 168.6(10) . .
O29 W9 O3 70.2(8) . .
O16 W9 O3 83.8(8) . .
O30 W9 O3 71.4(7) . .
O25 W9 O3 82.7(9) . .
O31 W10 O14 99.5(9) . .
O31 W10 O33 101.5(9) . .
O14 W10 O33 89.8(9) . .
O31 W10 O24 101.2(9) . .
O14 W10 O24 159.2(9) . .
O33 W10 O24 87.7(9) . .
O31 W10 O38 98.0(8) . .
O14 W10 O38 88.7(9) . .
O33 W10 O38 160.4(9) . .
O24 W10 O38 86.8(9) . .
O31 W10 O1 170.0(7) . .
O14 W10 O1 85.7(7) . .
O33 W10 O1 87.0(8) . .
O24 W10 O1 73.5(8) . .
O38 W10 O1 73.5(7) . .
O20 W11 O18 101.8(9) . .
O20 W11 O24 100.0(10) . .
O18 W11 O24 158.2(9) . .
O20 W11 O5 97.7(11) . .
O18 W11 O5 89.3(9) . .
O24 W11 O5 89.0(9) . .
O20 W11 O22 102.8(10) . .
O18 W11 O22 86.3(8) . .
O24 W11 O22 87.8(9) . .
O5 W11 O22 159.5(11) . .
O20 W11 O1 168.6(8) . .
O18 W11 O1 85.4(7) . .
O24 W11 O1 73.3(8) . .
O5 W11 O1 73.3(9) . .
O22 W11 O1 86.4(8) . .
O28 W12 O25 105.8(10) . .
O28 W12 O39 94.0(8) . .
O25 W12 O39 160.0(10) . .
O28 W12 O23 102.4(9) . .
O25 W12 O23 87.5(9) . .
O39 W12 O23 85.5(9) . .
O28 W12 O21 98.2(8) . .
O25 W12 O21 91.6(9) . .
O39 W12 O21 88.3(9) . .
O23 W12 O21 158.9(9) . .
O28 W12 O2 165.8(8) . .
O25 W12 O2 86.9(9) . .
O39 W12 O2 73.7(8) . .
O23 W12 O2 84.2(8) . .
O21 W12 O2 74.7(7) . .
N10 Ni1 N8 167.5(10) . .
N10 Ni1 N4 94.6(9) . .
N8 Ni1 N4 87.9(9) . .
N10 Ni1 N2 91.4(10) . .
N8 Ni1 N2 85.4(9) . .
N4 Ni1 N2 172.7(9) . .
N10 Ni1 O31 83.5(8) . .
N8 Ni1 O31 84.1(8) . .
N4 Ni1 O31 93.1(8) . .
N2 Ni1 O31 83.5(9) . .
N10 Ni1 Br1 95.8(7) . .
N8 Ni1 Br1 96.5(7) . .
N4 Ni1 Br1 90.1(6) . .
N2 Ni1 Br1 93.4(7) . .
O31 Ni1 Br1 176.8(5) . .
N3 Ni2 N7 92.7(9) . 2_546
N3 Ni2 N5 173.0(8) . .
N7 Ni2 N5 89.9(9) 2_546 .
N3 Ni2 N9 90.1(9) . 2_647
N7 Ni2 N9 169.9(10) 2_546 2_647
N5 Ni2 N9 86.3(9) . 2_647
N3 Ni2 O28 86.4(8) . 1_545
N7 Ni2 O28 81.5(9) 2_546 1_545
N5 Ni2 O28 87.6(7) . 1_545
N9 Ni2 O28 89.0(8) 2_647 1_545
N3 Ni2 Br2 90.7(6) . .
N7 Ni2 Br2 97.2(7) 2_546 .
N5 Ni2 Br2 95.4(6) . .
N9 Ni2 Br2 92.5(7) 2_647 .
O28 Ni2 Br2 176.7(5) 1_545 .
O3 Si1 O2 109.4(10) . .
O3 Si1 O1 110.3(10) . .
O2 Si1 O1 107.9(10) . .
O3 Si1 O4 111.3(10) . .
O2 Si1 O4 110.6(10) . .
O1 Si1 O4 107.2(10) . .
Si1 O1 W10 122.7(9) . .
Si1 O1 W11 126.2(10) . .
W10 O1 W11 92.5(6) . .
Si1 O1 W8 122.1(9) . .
W10 O1 W8 92.2(6) . .
W11 O1 W8 91.9(6) . .
Si1 O2 W12 122.7(11) . .
Si1 O2 W7 125.4(11) . .
W12 O2 W7 91.6(6) . .
Si1 O2 W2 123.2(9) . .
W12 O2 W2 91.8(7) . .
W7 O2 W2 92.8(7) . .
Si1 O3 W3 126.0(10) . .
Si1 O3 W4 125.0(10) . .
W3 O3 W4 91.6(7) . .
Si1 O3 W9 123.5(10) . .
W3 O3 W9 90.7(7) . .
W4 O3 W9 89.4(6) . .
Si1 O4 W1 125.0(9) . .
Si1 O4 W6 122.5(11) . .
W1 O4 W6 92.6(6) . .
Si1 O4 W5 124.2(9) . .
W1 O4 W5 92.3(7) . .
W6 O4 W5 91.0(6) . .
W8 O5 W11 122.5(14) . .
W2 O6 W7 121.3(9) . .
W3 O7 W7 152.4(13) . .
W8 O9 W7 148.0(12) . .
W5 O10 W4 152.1(13) . .
W6 O12 W1 123.6(11) . .
W10 O14 W4 150.7(11) . .
W9 O16 W6 152.4(12) . .
W5 O17 W1 121.0(11) . .
W2 O18 W11 150.8(10) . .
W2 O19 W1 149.1(13) . .
W7 O21 W12 119.4(10) . .
W1 O22 W11 147.8(12) . .
W6 O23 W12 150.1(13) . .
W11 O24 W10 120.6(12) . .
W12 O25 W9 151.0(12) . .
W12 O28 Ni2 162.4(10) . 1_565
W9 O29 W3 128.7(11) . .
W4 O30 W9 125.9(10) . .
W10 O31 Ni1 150.5(11) . .
W8 O32 W3 148.3(13) . .
W10 O33 W5 147.8(12) . .
W5 O34 W6 126.5(12) . .
W3 O37 W4 123.8(12) . .
W8 O38 W10 121.8(10) . .
W2 O39 W12 121.6(10) . .
C1 N1 C10 119(3) . .
C6 N2 C7 116(3) . .
C6 N2 Ni1 125(2) . .
C7 N2 Ni1 119(2) . .
C20 N3 C11 116(2) . .
C20 N3 Ni2 121.6(19) . .
C11 N3 Ni2 122.8(18) . .
C16 N4 C17 115(3) . .
C16 N4 Ni1 120.9(18) . .
C17 N4 Ni1 122(2) . .
C21 N5 C30 116(2) . .
C21 N5 Ni2 120.8(18) . .
C30 N5 Ni2 123.2(18) . .
C26 N6 C27 122(4) . .
C40 N7 C31 118(3) . .
C40 N7 Ni2 124(2) . 2_556
C31 N7 Ni2 118.0(19) . 2_556
C37 N8 C36 120(3) . .
C37 N8 Ni1 119(2) . .
C36 N8 Ni1 119(2) . .
C50 N9 C41 119(3) . .
C50 N9 Ni2 123(2) . 2_657
C41 N9 Ni2 115(2) . 2_657
C46 N10 C47 114(3) . .
C46 N10 Ni1 123(2) . .
C47 N10 Ni1 121.3(19) . .
C2 C1 N1 117(4) . .
C2 C1 H1A 121.3 . .
N1 C1 H1A 121.3 . .
C3 C2 C1 124(4) . .
C3 C2 H2A 117.9 . .
C1 C2 H2A 117.9 . .
C2 C3 C9 118(3) . .
C2 C3 C4 126(3) . .
C9 C3 C4 117(3) . .
C5 C4 C8 121(3) . .
C5 C4 C3 118(3) . .
C8 C4 C3 121(3) . .
C4 C5 C6 122(3) . .
C4 C5 H5A 118.9 . .
C6 C5 H5A 118.9 . .
C5 C6 N2 121(3) . .
C5 C6 H6A 119.6 . .
N2 C6 H6A 119.6 . .
N2 C7 C8 122(3) . .
N2 C7 H7A 118.9 . .
C8 C7 H7A 118.9 . .
C4 C8 C7 118(3) . .
C4 C8 H8A 121.2 . .
C7 C8 H8A 121.2 . .
C10 C9 C3 122(4) . .
C10 C9 H9A 119.1 . .
C3 C9 H9A 119.1 . .
C9 C10 N1 119(4) . .
C9 C10 H10A 120.5 . .
N1 C10 H10A 120.5 . .
C12 C11 N3 126(3) . .
C12 C11 H11A 117.0 . .
N3 C11 H11A 117.0 . .
C11 C12 C13 120(3) . .
C11 C12 H12A 120.2 . .
C13 C12 H12A 120.2 . .
C12 C13 C14 122(2) . .
C12 C13 C19 112(3) . .
C14 C13 C19 125(2) . .
C15 C14 C18 115(3) . .
C15 C14 C13 123(3) . .
C18 C14 C13 121(2) . .
C14 C15 C16 124(3) . .
C14 C15 H15A 117.8 . .
C16 C15 H15A 117.8 . .
N4 C16 C15 119(3) . .
N4 C16 H16A 120.5 . .
C15 C16 H16A 120.5 . .
C18 C17 N4 124(4) . .
C18 C17 H17A 118.1 . .
N4 C17 H17A 118.1 . .
C17 C18 C14 121(3) . .
C17 C18 H18A 119.3 . .
C14 C18 H18A 119.3 . .
C20 C19 C13 121(3) . .
C20 C19 H19A 119.4 . .
C13 C19 H19A 119.4 . .
N3 C20 C19 124(3) . .
N3 C20 H20A 117.9 . .
C19 C20 H20A 117.9 . .
N5 C21 C22 125(3) . .
N5 C21 H21A 117.5 . .
C22 C21 H21A 117.5 . .
C23 C22 C21 121(3) . .
C23 C22 H22A 119.6 . .
C21 C22 H22A 119.6 . .
C22 C23 C24 122(3) . .
C22 C23 C29 114(3) . .
C24 C23 C29 124(3) . .
C25 C24 C23 122(3) . .
C25 C24 C28 119(3) . .
C23 C24 C28 118(3) . .
C24 C25 C26 118(3) . .
C24 C25 H25A 121.1 . .
C26 C25 H25A 121.1 . .
N6 C26 C25 123(4) . .
N6 C26 H26A 118.6 . .
C25 C26 H26A 118.6 . .
N6 C27 C28 123(4) . .
N6 C27 H27A 118.6 . .
C28 C27 H27A 118.6 . .
C27 C28 C24 114(3) . .
C27 C28 H28A 122.8 . .
C24 C28 H28A 122.8 . .
C30 C29 C23 122(3) . .
C30 C29 H29A 118.8 . .
C23 C29 H29A 118.8 . .
C29 C30 N5 122(3) . .
C29 C30 H30A 119.1 . .
N5 C30 H30A 119.1 . .
N7 C31 C32 123(3) . .
N7 C31 H31A 118.6 . .
C32 C31 H31A 118.6 . .
C31 C32 C33 117(3) . .
C31 C32 H32A 121.5 . .
C33 C32 H32A 121.5 . .
C39 C33 C32 120(3) . .
C39 C33 C34 119(3) . .
C32 C33 C34 120(3) . .
C35 C34 C38 124(3) . .
C35 C34 C33 123(3) . .
C38 C34 C33 113(3) . .
C34 C35 C36 115(3) . .
C34 C35 H35A 122.6 . .
C36 C35 H35A 122.6 . .
N8 C36 C35 124(3) . .
N8 C36 H36A 118.0 . .
C35 C36 H36A 118.0 . .
N8 C37 C38 125(3) . .
N8 C37 H37A 117.3 . .
C38 C37 H37A 117.3 . .
C34 C38 C37 110(3) . .
C34 C38 H38A 124.9 . .
C37 C38 H38A 124.9 . .
C33 C39 C40 118(3) . .
C33 C39 H39A 121.0 . .
C40 C39 H39A 121.0 . .
N7 C40 C39 125(3) . .
N7 C40 H40A 117.6 . .
C39 C40 H40A 117.6 . .
N9 C41 C42 126(3) . .
N9 C41 H41A 117.1 . .
C42 C41 H41A 117.1 . .
C41 C42 C43 114(3) . .
C41 C42 H42A 123.1 . .
C43 C42 H42A 123.1 . .
C49 C43 C42 123(3) . .
C49 C43 C44 117(2) . .
C42 C43 C44 120(2) . .
C45 C44 C48 118(2) . .
C45 C44 C43 120(2) . .
C48 C44 C43 122(2) . .
C46 C45 C44 118(3) . .
C46 C45 H45A 120.8 . .
C44 C45 H45A 120.8 . .
N10 C46 C45 125(3) . .
N10 C46 H46A 117.5 . .
C45 C46 H46A 117.5 . .
C48 C47 N10 128(3) . .
C48 C47 H47A 115.8 . .
N10 C47 H47A 115.8 . .
C47 C48 C44 116(3) . .
C47 C48 H48A 121.9 . .
C44 C48 H48A 121.9 . .
C43 C49 C50 117(2) . .
C43 C49 H49A 121.5 . .
C50 C49 H49A 121.5 . .
N9 C50 C49 121(3) . .
N9 C50 H50A 119.3 . .
C49 C50 H50A 119.3 . .

loop_
_geom_bond_atom_site_label_1
_geom_bond_atom_site_label_2
_geom_bond_distance
_geom_bond_site_symmetry_2
W1 O11 1.73(2) .
W1 O22 1.85(2) .
W1 O12 1.92(2) .
W1 O19 1.93(2) .
W1 O17 1.95(2) .
W1 O4 2.315(19) .
W2 O27 1.68(3) .
W2 O19 1.87(2) .
W2 O18 1.879(17) .
W2 O39 1.910(18) .
W2 O6 1.92(2) .
W2 O2 2.36(2) .
W3 O36 1.68(2) .
W3 O7 1.85(2) .
W3 O37 1.91(2) .
W3 O29 1.939(19) .
W3 O32 1.97(2) .
W3 O3 2.353(19) .
W4 O13 1.68(3) .
W4 O30 1.88(2) .
W4 O10 1.91(2) .
W4 O37 1.93(2) .
W4 O14 1.988(19) .
W4 O3 2.372(19) .
W5 O40 1.65(2) .
W5 O34 1.86(2) .
W5 O10 1.88(2) .
W5 O33 1.93(3) .
W5 O17 1.93(2) .
W5 O4 2.361(18) .
W6 O26 1.73(2) .
W6 O23 1.881(19) .
W6 O16 1.89(2) .
W6 O34 1.91(2) .
W6 O12 1.91(2) .
W6 O4 2.355(17) .
W7 O35 1.72(2) .
W7 O21 1.91(2) .
W7 O9 1.92(2) .
W7 O7 1.92(3) .
W7 O6 1.98(2) .
W7 O2 2.344(18) .
W8 O15 1.65(2) .
W8 O32 1.86(2) .
W8 O9 1.89(2) .
W8 O38 1.896(19) .
W8 O5 1.91(3) .
W8 O1 2.379(17) .
W9 O8 1.62(2) .
W9 O29 1.83(2) .
W9 O16 1.88(2) .
W9 O30 1.91(2) .
W9 O25 1.95(2) .
W9 O3 2.424(19) .
W10 O31 1.721(19) .
W10 O14 1.813(19) .
W10 O33 1.87(2) .
W10 O24 1.93(2) .
W10 O38 1.958(19) .
W10 O1 2.293(17) .
W11 O20 1.75(2) .
W11 O18 1.885(18) .
W11 O24 1.91(2) .
W11 O5 1.94(2) .
W11 O22 1.96(2) .
W11 O1 2.319(18) .
W12 O28 1.687(17) .
W12 O25 1.84(2) .
W12 O39 1.925(18) .
W12 O23 1.929(19) .
W12 O21 1.95(2) .
W12 O2 2.307(19) .
Ni1 N10 2.05(2) .
Ni1 N8 2.10(2) .
Ni1 N4 2.13(2) .
Ni1 N2 2.16(3) .
Ni1 O31 2.177(19) .
Ni1 Br1 2.419(7) .
Ni2 N3 2.05(2) .
Ni2 N7 2.07(2) 2_546
Ni2 N5 2.08(2) .
Ni2 N9 2.14(2) 2_647
Ni2 O28 2.165(18) 1_545
Ni2 Br2 2.438(6) .
Si1 O3 1.58(2) .
Si1 O2 1.62(2) .
Si1 O1 1.630(18) .
Si1 O4 1.642(18) .
O28 Ni2 2.165(18) 1_565
N1 C1 1.42(5) .
N1 C10 1.44(5) .
N2 C6 1.35(4) .
N2 C7 1.36(4) .
N3 C20 1.34(3) .
N3 C11 1.38(3) .
N4 C16 1.35(3) .
N4 C17 1.40(4) .
N5 C21 1.30(4) .
N5 C30 1.38(4) .
N6 C26 1.28(5) .
N6 C27 1.30(5) .
N7 C40 1.32(4) .
N7 C31 1.35(4) .
N7 Ni2 2.07(2) 2_556
N8 C37 1.26(4) .
N8 C36 1.29(4) .
N9 C50 1.31(4) .
N9 C41 1.35(4) .
N9 Ni2 2.14(2) 2_657
N10 C46 1.32(4) .
N10 C47 1.41(4) .
C1 C2 1.35(5) .
C1 H1A 0.9300 .
C2 C3 1.30(5) .
C2 H2A 0.9300 .
C3 C9 1.47(5) .
C3 C4 1.54(4) .
C4 C5 1.30(4) .
C4 C8 1.32(4) .
C5 C6 1.34(5) .
C5 H5A 0.9300 .
C6 H6A 0.9300 .
C7 C8 1.39(5) .
C7 H7A 0.9300 .
C8 H8A 0.9300 .
C9 C10 1.27(5) .
C9 H9A 0.9300 .
C10 H10A 0.9300 .
C11 C12 1.36(4) .
C11 H11A 0.9300 .
C12 C13 1.46(4) .
C12 H12A 0.9300 .
C13 C14 1.50(4) .
C13 C19 1.50(4) .
C14 C15 1.30(4) .
C14 C18 1.41(4) .
C15 C16 1.36(4) .
C15 H15A 0.9300 .
C16 H16A 0.9300 .
C17 C18 1.25(5) .
C17 H17A 0.9300 .
C18 H18A 0.9300 .
C19 C20 1.36(4) .
C19 H19A 0.9300 .
C20 H20A 0.9300 .
C21 C22 1.39(4) .
C21 H21A 0.9300 .
C22 C23 1.35(4) .
C22 H22A 0.9300 .
C23 C24 1.42(4) .
C23 C29 1.43(4) .
C24 C25 1.37(4) .
C24 C28 1.49(4) .
C25 C26 1.42(5) .
C25 H25A 0.9300 .
C26 H26A 0.9300 .
C27 C28 1.43(5) .
C27 H27A 0.9300 .
C28 H28A 0.9300 .
C29 C30 1.34(4) .
C29 H29A 0.9300 .
C30 H30A 0.9300 .
C31 C32 1.41(4) .
C31 H31A 0.9300 .
C32 C33 1.42(4) .
C32 H32A 0.9300 .
C33 C39 1.38(4) .
C33 C34 1.51(4) .
C34 C35 1.36(4) .
C34 C38 1.41(4) .
C35 C36 1.39(4) .
C35 H35A 0.9300 .
C36 H36A 0.9300 .
C37 C38 1.47(4) .
C37 H37A 0.9300 .
C38 H38A 0.9300 .
C39 C40 1.39(4) .
C39 H39A 0.9300 .
C40 H40A 0.9300 .
C41 C42 1.36(4) .
C41 H41A 0.9300 .
C42 C43 1.42(4) .
C42 H42A 0.9300 .
C43 C49 1.35(4) .
C43 C44 1.55(4) .
C44 C45 1.43(4) .
C44 C48 1.45(4) .
C45 C46 1.36(4) .
C45 H45A 0.9300 .
C46 H46A 0.9300 .
C47 C48 1.28(4) .
C47 H47A 0.9300 .
C48 H48A 0.9300 .
C49 C50 1.43(4) .
C49 H49A 0.9300 .
C50 H50A 0.9300 .
